data_4327486
loop_
_publ_author_name
'Dmitrii Roitershtein'
'\^Angela Domingos'
'Laura C. J. Pereira'
'Jos\'e R. Ascenso'
'No\'emia Marques'

_publ_section_title
;
 Coordination of 2,2'-Bipyridyl and 1,10-Phenanthroline to Yttrium and
 Lanthanum Complexes Based on a Scorpionate Ligand
;
_journal_name_full 'Inorganic Chemistry'
_journal_page_first 7666
_journal_page_last 7673
_journal_paper_doi 10.1021/ic034838+
_journal_volume 42
_journal_year 2003
_chemical_formula_sum 'C48 H68 B2 La N14 O2'
_chemical_formula_weight 1033.69
_chemical_name_systematic
;
 ?
;
_space_group_IT_number 14
_symmetry_cell_setting monoclinic
_symmetry_space_group_name_Hall '-P 2ybc'
_symmetry_space_group_name_H-M 'P 1 21/c 1'
_atom_sites_solution_hydrogens geom
_atom_sites_solution_primary direct
_atom_sites_solution_secondary difmap
_audit_creation_method SHELXL-97
_cell_angle_alpha 90.00
_cell_angle_beta 95.73(2)
_cell_angle_gamma 90.00
_cell_formula_units_Z 4
_cell_length_a 14.455(4)
_cell_length_b 20.877(4)
_cell_length_c 17.339(4)
_cell_measurement_reflns_used 25
_cell_measurement_temperature 283(2)
_cell_measurement_theta_max 10.2
_cell_measurement_theta_min 7.6
_cell_volume 5206(2)
_computing_cell_refinement 'CAD4 software(Enraf-Nonius,1989)'
_computing_data_collection 'CAD4 software(Enraf-Nonius,1989)'
_computing_data_reduction process-MOLEN(Fair,1990)
_computing_molecular_graphics 'ORTEP-3 (Farrugia,1997)'
_computing_structure_refinement 'SHELXL-97 (Sheldrick, 1997)'
_computing_structure_solution 'SHELXS-97 (Sheldrick, 1997)'
_diffrn_ambient_temperature 283(2)
_diffrn_measured_fraction_theta_full 0.972
_diffrn_measured_fraction_theta_max 0.972
_diffrn_measurement_device_type CAD4-Enraf-Nonius
_diffrn_measurement_method \w/2\qscans
_diffrn_radiation_monochromator graphite
_diffrn_radiation_source 'fine-focus sealed tube'
_diffrn_radiation_type MoK\a
_diffrn_radiation_wavelength 0.71073
_diffrn_reflns_av_R_equivalents 0.0598
_diffrn_reflns_av_sigmaI/netI 0.1639
_diffrn_reflns_limit_h_max 16
_diffrn_reflns_limit_h_min -16
_diffrn_reflns_limit_k_max 0
_diffrn_reflns_limit_k_min -23
_diffrn_reflns_limit_l_max 18
_diffrn_reflns_limit_l_min 0
_diffrn_reflns_number 8166
_diffrn_reflns_theta_full 23.92
_diffrn_reflns_theta_max 23.92
_diffrn_reflns_theta_min 1.53
_diffrn_standards_decay_% 38.1
_diffrn_standards_interval_time 60
_diffrn_standards_number 3
_exptl_absorpt_coefficient_mu 0.872
_exptl_absorpt_process_details 'not done'
_exptl_crystal_colour dark-brown
_exptl_crystal_density_diffrn 1.319
_exptl_crystal_description plate
_exptl_crystal_F_000 2148
_exptl_crystal_size_max 0.28
_exptl_crystal_size_mid 0.15
_exptl_crystal_size_min 0.12
_refine_diff_density_max 0.923
_refine_diff_density_min -0.649
_refine_diff_density_rms 0.139
_refine_ls_extinction_method none
_refine_ls_goodness_of_fit_ref 1.049
_refine_ls_hydrogen_treatment constr
_refine_ls_matrix_type full
_refine_ls_number_parameters 604
_refine_ls_number_reflns 7866
_refine_ls_number_restraints 34
_refine_ls_restrained_S_all 1.053
_refine_ls_R_factor_all 0.1942
_refine_ls_R_factor_gt 0.0897
_refine_ls_shift/su_max 0.277
_refine_ls_shift/su_mean 0.009
_refine_ls_structure_factor_coef Fsqd
_refine_ls_weighting_details 'calc w=1/[\s^2^(Fo^2^)+(0.0935P)^2^+0.0000P] where P=(Fo^2^+2Fc^2^)/3'
_refine_ls_weighting_scheme calc
_refine_ls_wR_factor_gt 0.1814
_refine_ls_wR_factor_ref 0.2293
_reflns_number_gt 4005
_reflns_number_total 7866
_reflns_threshold_expression >2sigma(I)
_cod_data_source_file ic0348382Bsi20030717_055026_6.cif
_cod_data_source_block latp2bipy
_cod_database_code 4327486

loop_
_symmetry_equiv_pos_as_xyz
'x, y, z'
'-x, y+1/2, -z+1/2'
'-x, -y, -z'
'x, -y-1/2, z-1/2'

loop_
_atom_site_label
_atom_site_type_symbol
_atom_site_fract_x
_atom_site_fract_y
_atom_site_fract_z
_atom_site_U_iso_or_equiv
_atom_site_adp_type
_atom_site_occupancy
_atom_site_symmetry_multiplicity
_atom_site_calc_flag
_atom_site_refinement_flags
La1 La 0.72352(5) 0.40243(3) 0.79032(4) 0.0356(2) Uani 1 1 d .
N1 N 0.7699(7) 0.4026(5) 0.9400(6) 0.041(2) Uani 1 1 d .
N2 N 0.7046(7) 0.5107(4) 0.8641(6) 0.039(3) Uani 1 1 d .
N11 N 0.5705(8) 0.4890(5) 0.6609(6) 0.044(3) Uani 1 1 d .
N12 N 0.6647(8) 0.4838(5) 0.6804(6) 0.047(3) Uani 1 1 d .
N21 N 0.5096(6) 0.4494(5) 0.7860(6) 0.041(3) Uani 1 1 d .
N22 N 0.5517(6) 0.4044(5) 0.8353(6) 0.041(2) Uani 1 1 d .
N31 N 0.5132(7) 0.3738(5) 0.6715(6) 0.047(3) Uani 1 1 d .
N32 N 0.5977(7) 0.3428(5) 0.6853(6) 0.046(3) Uani 1 1 d .
N41 N 0.9041(7) 0.3298(5) 0.6946(6) 0.041(3) Uani 1 1 d .
N42 N 0.8200(7) 0.3596(5) 0.6714(6) 0.040(3) Uani 1 1 d .
N51 N 0.9402(7) 0.3734(5) 0.8312(6) 0.046(3) Uani 1 1 d .
N52 N 0.9041(7) 0.4320(5) 0.8084(6) 0.043(3) Uani 1 1 d .
N61 N 0.8604(7) 0.2640(5) 0.8076(6) 0.043(3) Uani 1 1 d .
N62 N 0.7709(7) 0.2832(5) 0.8177(6) 0.043(3) Uani 1 1 d .
C1 C 0.8084(9) 0.3511(6) 0.9781(8) 0.047(4) Uani 1 1 d .
H1 H 0.8203 0.3153 0.9487 0.057 Uiso 1 1 calc R
C2 C 0.8315(10) 0.3475(7) 1.0579(9) 0.058(4) Uani 1 1 d .
H2 H 0.8546 0.3099 1.0812 0.069 Uiso 1 1 calc R
C3 C 0.8189(9) 0.4022(8) 1.1013(8) 0.055(4) Uani 1 1 d .
H3 H 0.8331 0.4018 1.1549 0.066 Uiso 1 1 calc R
C4 C 0.7855(10) 0.4564(6) 1.0648(8) 0.053(4) Uani 1 1 d .
H4 H 0.7767 0.4930 1.0938 0.063 Uiso 1 1 calc R
C5 C 0.7638(8) 0.4580(6) 0.9836(8) 0.042(3) Uani 1 1 d .
C6 C 0.7290(9) 0.5150(6) 0.9432(7) 0.040(3) Uani 1 1 d .
C7 C 0.7261(10) 0.5751(8) 0.9817(9) 0.069(5) Uani 1 1 d .
H7 H 0.7505 0.5780 1.0333 0.083 Uiso 1 1 calc R
C8 C 0.6902(12) 0.6269(7) 0.9466(10) 0.074(5) Uani 1 1 d .
H8 H 0.6838 0.6649 0.9736 0.089 Uiso 1 1 calc R
C9 C 0.6615(11) 0.6221(6) 0.8658(10) 0.064(4) Uani 1 1 d .
H9 H 0.6391 0.6576 0.8373 0.076 Uiso 1 1 calc R
C10 C 0.6681(11) 0.5636(7) 0.8314(9) 0.062(4) Uani 1 1 d .
H10 H 0.6446 0.5606 0.7796 0.075 Uiso 1 1 calc R
C13 C 0.7085(13) 0.5264(7) 0.6398(8) 0.063(5) Uani 1 1 d .
C14 C 0.6401(13) 0.5624(8) 0.5964(9) 0.071(5) Uani 1 1 d .
H14 H 0.6505 0.5968 0.5644 0.085 Uiso 1 1 calc R
C15 C 0.5564(13) 0.5383(7) 0.6094(9) 0.065(5) Uani 1 1 d .
C16 C 0.4618(11) 0.5573(8) 0.5752(9) 0.083(5) Uani 1 1 d .
H16A H 0.4162 0.5308 0.5964 0.100 Uiso 1 1 calc R
H16B H 0.4573 0.5518 0.5200 0.100 Uiso 1 1 calc R
H16C H 0.4508 0.6013 0.5872 0.100 Uiso 1 1 calc R
C17 C 0.8118(11) 0.5328(8) 0.6442(10) 0.091(6) Uani 1 1 d .
H17A H 0.8402 0.5000 0.6774 0.109 Uiso 1 1 calc R
H17B H 0.8299 0.5741 0.6648 0.109 Uiso 1 1 calc R
H17C H 0.8316 0.5283 0.5933 0.109 Uiso 1 1 calc R
C25 C 0.4595(9) 0.4899(6) 0.8270(8) 0.046(3) Uani 1 1 d .
C24 C 0.4671(9) 0.4686(7) 0.9044(8) 0.053(4) Uani 1 1 d .
H24 H 0.4396 0.4864 0.9457 0.063 Uiso 1 1 calc R
C23 C 0.5247(9) 0.4152(6) 0.9056(8) 0.045(4) Uani 1 1 d .
C27 C 0.5522(9) 0.3757(6) 0.9735(8) 0.053(4) Uani 1 1 d .
H27A H 0.5921 0.3418 0.9593 0.064 Uiso 1 1 calc R
H27B H 0.4979 0.3577 0.9926 0.064 Uiso 1 1 calc R
H27C H 0.5848 0.4016 1.0130 0.064 Uiso 1 1 calc R
C26 C 0.4065(11) 0.5462(7) 0.7924(9) 0.072(5) Uani 1 1 d .
H26A H 0.4142 0.5489 0.7382 0.087 Uiso 1 1 calc R
H26B H 0.4296 0.5847 0.8179 0.087 Uiso 1 1 calc R
H26C H 0.3418 0.5413 0.7991 0.087 Uiso 1 1 calc R
C33 C 0.5868(11) 0.2864(7) 0.6499(8) 0.055(4) Uani 1 1 d .
C34 C 0.4984(12) 0.2829(7) 0.6125(8) 0.059(4) Uani 1 1 d .
H34 H 0.4742 0.2484 0.5830 0.071 Uiso 1 1 calc R
C35 C 0.4520(10) 0.3378(7) 0.6254(7) 0.052(4) Uani 1 1 d .
C36 C 0.3541(9) 0.3572(8) 0.6011(9) 0.077(5) Uani 1 1 d .
H36A H 0.3431 0.3991 0.6211 0.092 Uiso 1 1 calc R
H36B H 0.3124 0.3271 0.6211 0.092 Uiso 1 1 calc R
H36C H 0.3440 0.3579 0.5456 0.092 Uiso 1 1 calc R
C37 C 0.6615(11) 0.2384(6) 0.6477(10) 0.072(5) Uani 1 1 d .
H37A H 0.7163 0.2531 0.6786 0.087 Uiso 1 1 calc R
H37B H 0.6753 0.2324 0.5952 0.087 Uiso 1 1 calc R
H37C H 0.6417 0.1985 0.6681 0.087 Uiso 1 1 calc R
C43 C 0.8111(9) 0.3590(6) 0.5929(7) 0.045(3) Uani 1 1 d .
C44 C 0.8888(10) 0.3309(7) 0.5669(8) 0.055(4) Uani 1 1 d .
H44 H 0.9003 0.3258 0.5154 0.066 Uiso 1 1 calc R
C45 C 0.9450(10) 0.3123(7) 0.6299(8) 0.052(4) Uani 1 1 d .
C46 C 1.0373(11) 0.2769(8) 0.6352(9) 0.081(5) Uani 1 1 d .
H46A H 1.0599 0.2709 0.6887 0.097 Uiso 1 1 calc R
H46B H 1.0816 0.3015 0.6100 0.097 Uiso 1 1 calc R
H46C H 1.0288 0.2359 0.6104 0.097 Uiso 1 1 calc R
C47 C 0.7280(8) 0.3867(6) 0.5442(7) 0.050(4) Uani 1 1 d .
H47A H 0.6838 0.4022 0.5775 0.060 Uiso 1 1 calc R
H47B H 0.6997 0.3541 0.5107 0.060 Uiso 1 1 calc R
H47C H 0.7479 0.4214 0.5135 0.060 Uiso 1 1 calc R
C53 C 0.9452(9) 0.4755(7) 0.8581(8) 0.051(4) Uani 1 1 d .
C54 C 1.0068(10) 0.4442(7) 0.9131(8) 0.060(4) Uani 1 1 d .
H54 H 1.0428 0.4631 0.9544 0.072 Uiso 1 1 calc R
C55 C 1.0042(9) 0.3797(7) 0.8945(7) 0.046(4) Uani 1 1 d .
C56 C 1.0537(11) 0.3233(7) 0.9350(9) 0.078(5) Uani 1 1 d .
H56A H 1.0381 0.2849 0.9062 0.094 Uiso 1 1 calc R
H56B H 1.0348 0.3193 0.9863 0.094 Uiso 1 1 calc R
H56C H 1.1197 0.3301 0.9382 0.094 Uiso 1 1 calc R
C57 C 0.9272(10) 0.5460(6) 0.8518(8) 0.060(4) Uani 1 1 d .
H57A H 0.8809 0.5542 0.8092 0.072 Uiso 1 1 calc R
H57B H 0.9837 0.5678 0.8431 0.072 Uiso 1 1 calc R
H57C H 0.9053 0.5613 0.8989 0.072 Uiso 1 1 calc R
C63 C 0.7258(11) 0.2296(7) 0.8358(9) 0.057(4) Uani 1 1 d .
C64 C 0.7880(10) 0.1792(6) 0.8415(8) 0.056(4) Uani 1 1 d .
H64 H 0.7747 0.1375 0.8556 0.067 Uiso 1 1 calc R
C65 C 0.8728(9) 0.2010(6) 0.8229(8) 0.048(4) Uani 1 1 d .
C66 C 0.9579(11) 0.1655(7) 0.8188(11) 0.089(6) Uani 1 1 d .
H66A H 1.0062 0.1941 0.8063 0.107 Uiso 1 1 calc R
H66B H 0.9483 0.1331 0.7794 0.107 Uiso 1 1 calc R
H66C H 0.9757 0.1455 0.8679 0.107 Uiso 1 1 calc R
C67 C 0.6281(10) 0.2315(7) 0.8515(10) 0.074(5) Uani 1 1 d .
H67A H 0.6048 0.2744 0.8441 0.089 Uiso 1 1 calc R
H67B H 0.6230 0.2184 0.9040 0.089 Uiso 1 1 calc R
H67C H 0.5924 0.2031 0.8166 0.089 Uiso 1 1 calc R
B1 B 0.5004(12) 0.4435(9) 0.6942(10) 0.058(5) Uani 1 1 d .
H1A H 0.4375 0.4569 0.6743 0.070 Uiso 1 1 calc R
B2 B 0.9332(11) 0.3126(7) 0.7801(9) 0.046(4) Uani 1 1 d .
H2A H 0.9942 0.2918 0.7836 0.055 Uiso 1 1 calc R
O1S O 0.8033(15) 0.0057(10) 0.8587(18) 0.202(9) Uani 1 1 d .
O2S O 0.290(2) 0.2330(15) 0.8912(18) 0.304(14) Uani 1 1 d U
C1S C 0.815(3) -0.030(2) 0.7924(17) 0.30(3) Uani 1 1 d D
H1S1 H 0.7804 -0.0702 0.7922 0.358 Uiso 1 1 calc R
H1S2 H 0.7951 -0.0065 0.7457 0.358 Uiso 1 1 calc R
C2S C 0.909(3) -0.042(2) 0.798(2) 0.23(2) Uani 1 1 d D
H2S1 H 0.9404 -0.0112 0.7676 0.276 Uiso 1 1 calc R
H2S2 H 0.9221 -0.0848 0.7811 0.276 Uiso 1 1 calc R
C3S C 0.941(3) -0.033(2) 0.893(3) 0.29(3) Uani 1 1 d D
H3S1 H 0.9634 -0.0727 0.9167 0.348 Uiso 1 1 calc R
H3S2 H 0.9902 -0.0007 0.9021 0.348 Uiso 1 1 calc R
C4S C 0.861(3) -0.012(2) 0.9227(12) 0.26(2) Uani 1 1 d D
H4S1 H 0.8329 -0.0471 0.9499 0.310 Uiso 1 1 calc R
H4S2 H 0.8728 0.0232 0.9580 0.310 Uiso 1 1 calc R
C5S C 0.234(2) 0.2169(19) 0.805(3) 0.30(2) Uani 1 1 d DU
H5S1 H 0.2636 0.1840 0.7761 0.363 Uiso 1 1 calc R
H5S2 H 0.1683 0.2083 0.8057 0.363 Uiso 1 1 calc R
C6S C 0.254(2) 0.2816(17) 0.7809(19) 0.216(14) Uani 1 1 d U
H6S1 H 0.2019 0.3087 0.7897 0.259 Uiso 1 1 calc R
H6S2 H 0.2598 0.2814 0.7256 0.259 Uiso 1 1 calc R
C7S C 0.339(3) 0.3101(15) 0.821(2) 0.257(18) Uani 1 1 d DU
H7S1 H 0.3790 0.3281 0.7844 0.309 Uiso 1 1 calc R
H7S2 H 0.3251 0.3425 0.8578 0.309 Uiso 1 1 calc R
C8S C 0.378(2) 0.2535(16) 0.858(2) 0.221(15) Uani 1 1 d DU
H8S1 H 0.4285 0.2630 0.8976 0.265 Uiso 1 1 calc R
H8S2 H 0.3988 0.2227 0.8213 0.265 Uiso 1 1 calc R

loop_
_atom_site_aniso_label
_atom_site_aniso_U_11
_atom_site_aniso_U_22
_atom_site_aniso_U_33
_atom_site_aniso_U_23
_atom_site_aniso_U_13
_atom_site_aniso_U_12
La1 0.0406(4) 0.0354(4) 0.0308(4) -0.0009(4) 0.0041(3) 0.0025(4)
N1 0.054(6) 0.028(5) 0.042(6) 0.004(6) 0.014(5) 0.003(6)
N2 0.048(6) 0.030(6) 0.039(7) 0.004(5) 0.004(5) 0.003(5)
N11 0.057(8) 0.051(7) 0.024(6) -0.002(5) -0.002(5) 0.009(6)
N12 0.057(8) 0.059(7) 0.024(6) -0.001(6) -0.001(5) 0.002(6)
N21 0.030(6) 0.043(6) 0.048(7) -0.028(6) -0.002(5) 0.009(5)
N22 0.045(6) 0.041(6) 0.035(6) -0.001(6) -0.004(5) 0.008(6)
N31 0.048(7) 0.051(7) 0.044(7) -0.012(6) 0.014(6) 0.001(6)
N32 0.036(6) 0.052(7) 0.049(7) -0.018(6) 0.004(5) 0.005(5)
N41 0.049(7) 0.041(6) 0.035(7) -0.008(5) 0.013(5) -0.001(5)
N42 0.039(6) 0.049(7) 0.033(7) -0.001(5) 0.004(5) -0.005(5)
N51 0.048(7) 0.057(7) 0.032(7) -0.006(6) 0.006(6) -0.003(6)
N52 0.044(7) 0.051(7) 0.035(7) -0.018(6) 0.015(5) -0.011(6)
N61 0.045(7) 0.043(7) 0.040(7) 0.000(5) 0.002(5) 0.003(5)
N62 0.043(6) 0.039(6) 0.045(7) -0.007(5) -0.002(5) 0.004(5)
C1 0.056(9) 0.037(8) 0.052(10) -0.011(7) 0.019(7) -0.004(7)
C2 0.060(10) 0.050(9) 0.061(11) 0.015(8) -0.005(8) -0.009(7)
C3 0.057(9) 0.069(10) 0.039(8) -0.001(9) 0.007(7) -0.005(9)
C4 0.080(11) 0.042(8) 0.037(9) -0.003(7) 0.006(8) -0.005(7)
C5 0.033(7) 0.054(9) 0.041(9) -0.009(7) 0.012(6) -0.009(6)
C6 0.049(8) 0.048(8) 0.022(8) -0.013(6) 0.006(6) -0.011(7)
C7 0.066(11) 0.082(12) 0.059(11) -0.036(10) 0.007(9) -0.007(9)
C8 0.107(14) 0.036(9) 0.083(14) -0.015(9) 0.033(11) 0.025(9)
C9 0.097(12) 0.031(8) 0.064(12) 0.012(8) 0.010(10) 0.011(8)
C10 0.090(12) 0.043(9) 0.050(10) 0.000(8) -0.012(9) 0.010(8)
C13 0.112(14) 0.054(10) 0.026(9) 0.005(7) 0.023(9) -0.012(10)
C14 0.105(14) 0.058(10) 0.048(10) 0.021(9) 0.002(10) -0.007(10)
C15 0.108(14) 0.045(9) 0.041(10) 0.010(8) -0.001(10) 0.021(9)
C16 0.109(14) 0.081(12) 0.053(11) 0.008(9) -0.024(10) 0.013(11)
C17 0.075(12) 0.114(15) 0.085(14) -0.002(12) 0.007(11) -0.038(11)
C25 0.042(8) 0.056(9) 0.043(9) -0.003(7) 0.016(7) 0.010(7)
C24 0.051(9) 0.071(10) 0.039(9) -0.014(8) 0.019(7) 0.012(7)
C23 0.046(8) 0.050(9) 0.044(9) -0.003(7) 0.023(7) 0.002(7)
C27 0.064(10) 0.052(8) 0.047(9) -0.009(7) 0.012(8) -0.005(7)
C26 0.088(12) 0.076(11) 0.055(11) 0.002(9) 0.016(9) 0.040(9)
C33 0.074(11) 0.048(9) 0.045(10) -0.006(8) 0.012(8) -0.013(8)
C34 0.094(12) 0.041(9) 0.042(9) -0.005(7) -0.002(9) -0.027(9)
C35 0.060(10) 0.073(11) 0.022(8) -0.017(7) 0.002(7) -0.025(8)
C36 0.047(10) 0.122(15) 0.061(11) -0.027(11) 0.007(8) -0.015(9)
C37 0.087(12) 0.041(9) 0.089(13) -0.029(9) 0.012(10) -0.007(8)
C43 0.060(9) 0.053(9) 0.023(8) -0.015(7) 0.004(7) -0.016(7)
C44 0.064(10) 0.067(10) 0.037(9) -0.014(8) 0.020(8) -0.014(8)
C45 0.069(10) 0.059(9) 0.028(8) -0.016(7) -0.004(8) 0.002(8)
C46 0.079(12) 0.120(15) 0.044(10) -0.013(10) 0.009(9) 0.033(11)
C47 0.036(7) 0.070(10) 0.043(8) -0.013(7) -0.002(6) -0.009(7)
C53 0.043(8) 0.078(11) 0.031(8) -0.021(8) 0.006(7) -0.012(8)
C54 0.070(11) 0.075(11) 0.036(9) -0.014(8) 0.005(8) -0.034(9)
C55 0.052(9) 0.063(10) 0.024(8) -0.007(7) 0.004(7) -0.014(7)
C56 0.093(13) 0.082(12) 0.056(11) 0.019(9) -0.011(9) 0.016(10)
C57 0.065(10) 0.062(10) 0.054(10) -0.001(8) 0.013(8) -0.003(8)
C63 0.077(11) 0.040(8) 0.056(10) 0.003(7) 0.019(9) -0.002(8)
C64 0.068(10) 0.037(8) 0.062(10) -0.008(7) 0.006(8) -0.001(7)
C65 0.053(9) 0.040(8) 0.052(9) 0.000(7) 0.015(7) 0.016(7)
C66 0.081(12) 0.065(11) 0.119(16) 0.011(11) -0.006(11) 0.026(9)
C67 0.074(12) 0.055(10) 0.097(14) 0.000(9) 0.031(10) -0.006(8)
B1 0.043(10) 0.084(14) 0.045(11) -0.006(10) -0.004(8) 0.027(9)
B2 0.038(9) 0.053(10) 0.046(11) -0.009(8) 0.007(8) -0.007(8)
O1S 0.18(2) 0.181(19) 0.24(3) -0.05(2) 0.02(2) 0.001(16)
O2S 0.311(16) 0.303(16) 0.301(17) 0.014(10) 0.042(10) -0.001(10)
C1S 0.26(5) 0.49(8) 0.15(3) -0.20(4) 0.06(3) -0.03(5)
C2S 0.22(4) 0.28(4) 0.21(4) 0.03(4) 0.16(4) 0.08(4)
C3S 0.19(4) 0.30(5) 0.36(7) -0.12(5) -0.07(4) 0.17(4)
C4S 0.25(4) 0.45(7) 0.064(19) 0.04(3) -0.04(2) 0.13(4)
C5S 0.30(2) 0.30(2) 0.31(2) -0.004(10) 0.021(10) -0.010(10)
C6S 0.209(17) 0.223(17) 0.212(17) 0.017(10) 0.007(10) -0.016(10)
C7S 0.26(2) 0.26(2) 0.26(2) 0.008(10) 0.018(10) -0.027(10)
C8S 0.198(17) 0.223(17) 0.241(18) 0.007(10) 0.020(10) -0.001(10)

loop_
_atom_type_symbol
_atom_type_description
_atom_type_scat_dispersion_real
_atom_type_scat_dispersion_imag
_atom_type_scat_source
C C 0.0033 0.0016 'International Tables Vol C Tables 4.2.6.8 and 6.1.1.4'
H H 0.0000 0.0000 'International Tables Vol C Tables 4.2.6.8 and 6.1.1.4'
B B 0.0013 0.0007 'International Tables Vol C Tables 4.2.6.8 and 6.1.1.4'
La La -0.2871 2.4523 'International Tables Vol C Tables 4.2.6.8 and 6.1.1.4'
N N 0.0061 0.0033 'International Tables Vol C Tables 4.2.6.8 and 6.1.1.4'
O O 0.0106 0.0060 'International Tables Vol C Tables 4.2.6.8 and 6.1.1.4'

loop_
_geom_angle_atom_site_label_1
_geom_angle_atom_site_label_2
_geom_angle_atom_site_label_3
_geom_angle
N62 La1 N1 77.5(3)
N62 La1 N2 140.3(3)
N1 La1 N2 62.9(3)
N62 La1 N12 143.8(3)
N1 La1 N12 138.6(3)
N2 La1 N12 75.8(3)
N62 La1 N52 87.9(3)
N1 La1 N52 74.5(3)
N2 La1 N52 83.8(3)
N12 La1 N52 100.2(4)
N62 La1 N22 101.3(3)
N1 La1 N22 82.2(3)
N2 La1 N22 72.6(3)
N12 La1 N22 87.6(3)
N52 La1 N22 152.5(3)
N62 La1 N32 80.4(3)
N1 La1 N32 138.4(3)
N2 La1 N32 128.4(3)
N12 La1 N32 70.6(3)
N52 La1 N32 139.4(3)
N22 La1 N32 68.1(3)
N62 La1 N42 71.5(3)
N1 La1 N42 130.2(3)
N2 La1 N42 136.9(3)
N12 La1 N42 79.5(3)
N52 La1 N42 66.4(3)
N22 La1 N42 141.1(3)
N32 La1 N42 73.0(3)
N62 La1 B1 121.3(4)
N1 La1 B1 126.2(3)
N2 La1 B1 83.6(4)
N12 La1 B1 45.4(4)
N52 La1 B1 145.4(4)
N22 La1 B1 46.7(4)
N32 La1 B1 45.0(3)
N42 La1 B1 103.3(3)
N62 La1 B2 45.8(3)
N1 La1 B2 85.2(3)
N2 La1 B2 127.2(3)
N12 La1 B2 121.1(3)
N52 La1 B2 46.0(3)
N22 La1 B2 146.8(3)
N32 La1 B2 103.7(3)
N42 La1 B2 45.4(3)
B1 La1 B2 145.9(4)
C1 N1 C5 116.2(11)
C1 N1 La1 122.4(8)
C5 N1 La1 121.2(8)
C10 N2 C6 114.9(11)
C10 N2 La1 124.4(9)
C6 N2 La1 120.7(8)
C15 N11 N12 107.4(12)
C15 N11 B1 130.5(13)
N12 N11 B1 122.1(11)
C13 N12 N11 109.3(12)
C13 N12 La1 132.6(10)
N11 N12 La1 118.0(8)
C25 N21 N22 109.1(10)
C25 N21 B1 125.2(11)
N22 N21 B1 124.0(10)
C23 N22 N21 107.6(10)
C23 N22 La1 129.2(8)
N21 N22 La1 101.3(7)
C35 N31 N32 110.8(11)
C35 N31 B1 126.3(13)
N32 N31 B1 122.1(11)
C33 N32 N31 105.8(11)
C33 N32 La1 138.5(9)
N31 N32 La1 114.8(7)
C45 N41 N42 108.6(10)
C45 N41 B2 128.8(11)
N42 N41 B2 122.0(10)
C43 N42 N41 106.2(10)
C43 N42 La1 138.8(9)
N41 N42 La1 115.1(7)
C55 N51 N52 110.6(11)
C55 N51 B2 122.6(12)
N52 N51 B2 124.4(10)
C53 N52 N51 106.6(11)
C53 N52 La1 126.4(8)
N51 N52 La1 99.6(7)
C65 N61 N62 111.4(10)
C65 N61 B2 127.5(11)
N62 N61 B2 121.0(10)
C63 N62 N61 105.6(10)
C63 N62 La1 135.2(9)
N61 N62 La1 119.0(7)
N1 C1 C2 125.1(12)
C3 C2 C1 117.6(13)
C4 C3 C2 119.3(13)
C3 C4 C5 121.2(13)
N1 C5 C4 120.2(12)
N1 C5 C6 117.3(11)
C4 C5 C6 122.4(12)
N2 C6 C7 120.3(13)
N2 C6 C5 118.0(11)
C7 C6 C5 121.5(12)
C8 C7 C6 122.3(15)
C7 C8 C9 117.2(14)
C10 C9 C8 117.7(13)
N2 C10 C9 126.9(14)
N12 C13 C14 107.1(15)
N12 C13 C17 123.9(15)
C14 C13 C17 129.0(15)
C15 C14 C13 107.9(14)
C14 C15 N11 108.2(14)
C14 C15 C16 129.6(15)
N11 C15 C16 122.1(16)
N21 C25 C24 107.9(12)
N21 C25 C26 123.9(12)
C24 C25 C26 128.2(12)
C23 C24 C25 104.9(11)
N22 C23 C24 110.5(12)
N22 C23 C27 124.1(12)
C24 C23 C27 125.5(12)
N32 C33 C34 109.1(13)
N32 C33 C37 124.0(14)
C34 C33 C37 126.8(14)
C35 C34 C33 109.1(13)
C34 C35 N31 105.2(13)
C34 C35 C36 130.7(13)
N31 C35 C36 124.0(14)
N42 C43 C44 109.5(12)
N42 C43 C47 123.2(12)
C44 C43 C47 127.3(12)
C45 C44 C43 107.5(13)
C44 C45 N41 108.1(12)
C44 C45 C46 130.0(13)
N41 C45 C46 121.9(12)
N52 C53 C54 109.3(13)
N52 C53 C57 123.6(13)
C54 C53 C57 127.1(13)
C55 C54 C53 107.1(12)
N51 C55 C54 106.4(12)
N51 C55 C56 123.2(13)
C54 C55 C56 130.3(13)
N62 C63 C64 108.8(13)
N62 C63 C67 121.1(13)
C64 C63 C67 129.9(14)
C65 C64 C63 108.7(13)
N61 C65 C64 105.3(11)
N61 C65 C66 126.1(14)
C64 C65 C66 128.6(13)
N31 B1 N11 113.0(12)
N31 B1 N21 109.4(12)
N11 B1 N21 109.6(12)
N31 B1 La1 76.4(8)
N11 B1 La1 74.2(7)
N21 B1 La1 64.6(6)
N41 B2 N51 110.9(11)
N41 B2 N61 108.4(10)
N51 B2 N61 111.3(11)
N41 B2 La1 77.0(7)
N51 B2 La1 63.2(7)
N61 B2 La1 74.2(7)
C4S O1S C1S 114(3)
C8S O2S C5S 94(2)
C2S C1S O1S 104(3)
C1S C2S C3S 103.2(18)
C4S C3S C2S 103(2)
O1S C4S C3S 104(2)
C6S C5S O2S 89(2)
C5S C6S C7S 115(3)
C8S C7S C6S 99(2)
C7S C8S O2S 95(3)

loop_
_geom_bond_atom_site_label_1
_geom_bond_atom_site_label_2
_geom_bond_distance
La1 N62 2.612(10)
La1 N1 2.615(10)
La1 N2 2.624(10)
La1 N12 2.631(10)
La1 N52 2.671(10)
La1 N22 2.677(10)
La1 N32 2.741(10)
La1 N42 2.751(10)
La1 B1 3.583(16)
La1 B2 3.584(16)
N1 C1 1.353(15)
N1 C5 1.390(15)
N2 C10 1.327(15)
N2 C6 1.385(14)
N11 C15 1.365(16)
N11 N12 1.374(14)
N11 B1 1.54(2)
N12 C13 1.333(16)
N21 C25 1.360(14)
N21 N22 1.370(13)
N21 B1 1.589(18)
N22 C23 1.336(15)
N31 C35 1.357(15)
N31 N32 1.382(13)
N31 B1 1.523(19)
N32 C33 1.329(16)
N41 C45 1.370(15)
N41 N42 1.389(13)
N41 B2 1.541(18)
N42 C43 1.355(15)
N51 C55 1.369(15)
N51 N52 1.372(14)
N51 B2 1.545(17)
N52 C53 1.349(15)
N61 C65 1.350(15)
N61 N62 1.382(13)
N61 B2 1.569(17)
N62 C63 1.349(16)
C1 C2 1.392(18)
C2 C3 1.391(18)
C3 C4 1.362(18)
C4 C5 1.411(17)
C5 C6 1.445(17)
C6 C7 1.424(17)
C7 C8 1.32(2)
C8 C9 1.43(2)
C9 C10 1.367(18)
C13 C14 1.40(2)
C13 C17 1.49(2)
C14 C15 1.35(2)
C15 C16 1.49(2)
C25 C24 1.408(18)
C25 C26 1.496(17)
C24 C23 1.391(17)
C23 C27 1.458(17)
C33 C34 1.376(19)
C33 C37 1.477(19)
C34 C35 1.358(19)
C35 C36 1.492(19)
C43 C44 1.381(18)
C43 C47 1.513(17)
C44 C45 1.352(18)
C45 C46 1.520(18)
C53 C54 1.400(19)
C53 C57 1.497(18)
C54 C55 1.383(18)
C55 C56 1.514(18)
C63 C64 1.380(18)
C63 C67 1.465(18)
C64 C65 1.377(18)
C65 C66 1.445(18)
O1S C4S 1.37(3)
O1S C1S 1.40(3)
O2S C8S 1.52(4)
O2S C5S 1.67(4)
C1S C2S 1.37(4)
C2S C3S 1.68(4)
C3S C4S 1.39(4)
C5S C6S 1.45(4)
C6S C7S 1.47(3)
C7S C8S 1.44(4)

loop_
_geom_torsion_atom_site_label_1
_geom_torsion_atom_site_label_2
_geom_torsion_atom_site_label_3
_geom_torsion_atom_site_label_4
_geom_torsion
N62 La1 N1 C1 6.9(9)
N2 La1 N1 C1 -175.4(10)
N12 La1 N1 C1 -172.3(8)
N52 La1 N1 C1 -84.4(9)
N22 La1 N1 C1 110.3(9)
N32 La1 N1 C1 66.4(10)
N42 La1 N1 C1 -45.5(10)
B1 La1 N1 C1 126.7(9)
B2 La1 N1 C1 -38.9(9)
N62 La1 N1 C5 -178.9(9)
N2 La1 N1 C5 -1.1(8)
N12 La1 N1 C5 1.9(11)
N52 La1 N1 C5 89.8(9)
N22 La1 N1 C5 -75.5(8)
N32 La1 N1 C5 -119.4(8)
N42 La1 N1 C5 128.7(8)
B1 La1 N1 C5 -59.0(10)
B2 La1 N1 C5 135.3(9)
N62 La1 N2 C10 -172.3(10)
N1 La1 N2 C10 -175.7(12)
N12 La1 N2 C10 6.4(11)
N52 La1 N2 C10 108.6(11)
N22 La1 N2 C10 -85.6(11)
N32 La1 N2 C10 -44.0(12)
N42 La1 N2 C10 63.4(12)
B1 La1 N2 C10 -39.2(11)
B2 La1 N2 C10 124.8(11)
N62 La1 N2 C6 4.3(11)
N1 La1 N2 C6 0.9(8)
N12 La1 N2 C6 -177.0(9)
N52 La1 N2 C6 -74.8(9)
N22 La1 N2 C6 91.0(9)
N32 La1 N2 C6 132.6(9)
N42 La1 N2 C6 -119.9(9)
B1 La1 N2 C6 137.5(9)
B2 La1 N2 C6 -58.5(10)
C15 N11 N12 C13 -2.8(14)
B1 N11 N12 C13 176.2(12)
C15 N11 N12 La1 173.6(8)
B1 N11 N12 La1 -7.3(14)
N62 La1 N12 C13 -97.3(12)
N1 La1 N12 C13 81.3(13)
N2 La1 N12 C13 84.1(12)
N52 La1 N12 C13 3.3(12)
N22 La1 N12 C13 156.7(12)
N32 La1 N12 C13 -135.7(12)
N42 La1 N12 C13 -60.2(12)
B1 La1 N12 C13 179.1(14)
B2 La1 N12 C13 -41.0(13)
N62 La1 N12 N11 87.3(9)
N1 La1 N12 N11 -94.1(9)
N2 La1 N12 N11 -91.3(8)
N52 La1 N12 N11 -172.1(8)
N22 La1 N12 N11 -18.7(8)
N32 La1 N12 N11 48.9(8)
N42 La1 N12 N11 124.4(8)
B1 La1 N12 N11 3.8(7)
B2 La1 N12 N11 143.6(7)
C25 N21 N22 C23 2.7(13)
B1 N21 N22 C23 -163.0(12)
C25 N21 N22 La1 -135.1(8)
B1 N21 N22 La1 59.3(12)
N62 La1 N22 C23 87.4(11)
N1 La1 N22 C23 11.8(11)
N2 La1 N22 C23 -52.1(11)
N12 La1 N22 C23 -127.9(11)
N52 La1 N22 C23 -20.2(15)
N32 La1 N22 C23 162.1(12)
N42 La1 N22 C23 161.9(10)
B1 La1 N22 C23 -149.8(13)
B2 La1 N22 C23 80.5(12)
N62 La1 N22 N21 -148.5(6)
N1 La1 N22 N21 135.9(7)
N2 La1 N22 N21 72.0(7)
N12 La1 N22 N21 -3.8(7)
N52 La1 N22 N21 103.9(8)
N32 La1 N22 N21 -73.8(6)
N42 La1 N22 N21 -74.0(8)
B1 La1 N22 N21 -25.7(6)
B2 La1 N22 N21 -155.4(6)
C35 N31 N32 C33 -2.3(15)
B1 N31 N32 C33 -172.4(13)
C35 N31 N32 La1 -173.5(8)
B1 N31 N32 La1 16.4(15)
N62 La1 N32 C33 -19.2(14)
N1 La1 N32 C33 -77.8(15)
N2 La1 N32 C33 -168.7(13)
N12 La1 N32 C33 139.0(14)
N52 La1 N32 C33 56.0(16)
N22 La1 N32 C33 -125.6(14)
N42 La1 N32 C33 54.3(14)
B1 La1 N32 C33 -175.5(16)
B2 La1 N32 C33 20.5(14)
N62 La1 N32 N31 148.1(9)
N1 La1 N32 N31 89.4(9)
N2 La1 N32 N31 -1.4(10)
N12 La1 N32 N31 -53.8(8)
N52 La1 N32 N31 -136.8(8)
N22 La1 N32 N31 41.7(8)
N42 La1 N32 N31 -138.4(9)
B1 La1 N32 N31 -8.3(8)
B2 La1 N32 N31 -172.3(8)
C45 N41 N42 C43 0.7(13)
B2 N41 N42 C43 -171.3(11)
C45 N41 N42 La1 -178.8(8)
B2 N41 N42 La1 9.2(13)
N62 La1 N42 C43 130.8(13)
N1 La1 N42 C43 -174.6(11)
N2 La1 N42 C43 -83.0(13)
N12 La1 N42 C43 -27.2(12)
N52 La1 N42 C43 -133.3(13)
N22 La1 N42 C43 45.7(14)
N32 La1 N42 C43 45.5(12)
B1 La1 N42 C43 11.8(13)
B2 La1 N42 C43 176.1(14)
N62 La1 N42 N41 -50.0(7)
N1 La1 N42 N41 4.5(9)
N2 La1 N42 N41 96.2(8)
N12 La1 N42 N41 152.0(8)
N52 La1 N42 N41 45.9(7)
N22 La1 N42 N41 -135.2(7)
N32 La1 N42 N41 -135.3(8)
B1 La1 N42 N41 -169.0(7)
B2 La1 N42 N41 -4.7(7)
C55 N51 N52 C53 -0.6(14)
B2 N51 N52 C53 -163.4(11)
C55 N51 N52 La1 -133.2(9)
B2 N51 N52 La1 63.9(12)
N62 La1 N52 C53 -124.6(12)
N1 La1 N52 C53 -46.9(12)
N2 La1 N52 C53 16.6(12)
N12 La1 N52 C53 90.9(12)
N22 La1 N52 C53 -13.9(16)
N32 La1 N52 C53 162.9(11)
N42 La1 N52 C53 164.7(13)
B1 La1 N52 C53 85.8(13)
B2 La1 N52 C53 -145.4(14)
N62 La1 N52 N51 -5.6(7)
N1 La1 N52 N51 72.1(7)
N2 La1 N52 N51 135.6(7)
N12 La1 N52 N51 -150.1(7)
N22 La1 N52 N51 105.1(9)
N32 La1 N52 N51 -78.1(8)
N42 La1 N52 N51 -76.4(7)
B1 La1 N52 N51 -155.3(7)
B2 La1 N52 N51 -26.4(6)
C65 N61 N62 C63 -3.3(14)
B2 N61 N62 C63 175.7(12)
C65 N61 N62 La1 -179.0(8)
B2 N61 N62 La1 0.0(14)
N1 La1 N62 C63 90.5(13)
N2 La1 N62 C63 87.4(13)
N12 La1 N62 C63 -90.5(14)
N52 La1 N62 C63 165.1(13)
N22 La1 N62 C63 11.2(13)
N32 La1 N62 C63 -54.0(13)
N42 La1 N62 C63 -129.1(13)
B1 La1 N62 C63 -34.6(14)
B2 La1 N62 C63 -174.1(15)
N1 La1 N62 N61 -95.4(8)
N2 La1 N62 N61 -98.5(9)
N12 La1 N62 N61 83.6(9)
N52 La1 N62 N61 -20.9(8)
N22 La1 N62 N61 -174.8(8)
N32 La1 N62 N61 120.1(8)
N42 La1 N62 N61 44.9(8)
B1 La1 N62 N61 139.5(8)
B2 La1 N62 N61 0.0(7)
C5 N1 C1 C2 7.9(19)
La1 N1 C1 C2 -177.6(10)
N1 C1 C2 C3 -4(2)
C1 C2 C3 C4 0(2)
C2 C3 C4 C5 0(2)
C1 N1 C5 C4 -8.1(17)
La1 N1 C5 C4 177.3(9)
C1 N1 C5 C6 175.8(10)
La1 N1 C5 C6 1.3(14)
C3 C4 C5 N1 5(2)
C3 C4 C5 C6 -179.5(12)
C10 N2 C6 C7 -8.5(18)
La1 N2 C6 C7 174.6(9)
C10 N2 C6 C5 176.3(12)
La1 N2 C6 C5 -0.7(15)
N1 C5 C6 N2 -0.4(17)
C4 C5 C6 N2 -176.3(12)
N1 C5 C6 C7 -175.6(12)
C4 C5 C6 C7 9(2)
N2 C6 C7 C8 8(2)
C5 C6 C7 C8 -176.5(14)
C6 C7 C8 C9 -6(2)
C7 C8 C9 C10 4(2)
C6 N2 C10 C9 7(2)
La1 N2 C10 C9 -175.9(12)
C8 C9 C10 N2 -5(3)
N11 N12 C13 C14 3.5(15)
La1 N12 C13 C14 -172.2(9)
N11 N12 C13 C17 -177.8(13)
La1 N12 C13 C17 7(2)
N12 C13 C14 C15 -2.9(18)
C17 C13 C14 C15 178.5(15)
C13 C14 C15 N11 1.2(18)
C13 C14 C15 C16 -177.3(15)
N12 N11 C15 C14 0.9(16)
B1 N11 C15 C14 -178.0(14)
N12 N11 C15 C16 179.5(13)
B1 N11 C15 C16 1(2)
N22 N21 C25 C24 -2.2(14)
B1 N21 C25 C24 163.2(13)
N22 N21 C25 C26 178.1(12)
B1 N21 C25 C26 -16(2)
N21 C25 C24 C23 1.0(15)
C26 C25 C24 C23 -179.4(14)
N21 N22 C23 C24 -2.0(14)
La1 N22 C23 C24 119.5(11)
N21 N22 C23 C27 177.8(12)
La1 N22 C23 C27 -60.6(17)
C25 C24 C23 N22 0.7(15)
C25 C24 C23 C27 -179.1(13)
N31 N32 C33 C34 1.9(15)
La1 N32 C33 C34 169.8(10)
N31 N32 C33 C37 177.9(13)
La1 N32 C33 C37 -14(2)
N32 C33 C34 C35 -0.8(17)
C37 C33 C34 C35 -176.7(14)
C33 C34 C35 N31 -0.6(16)
C33 C34 C35 C36 -177.2(15)
N32 N31 C35 C34 1.8(15)
B1 N31 C35 C34 171.3(13)
N32 N31 C35 C36 178.6(13)
B1 N31 C35 C36 -12(2)
N41 N42 C43 C44 -1.5(14)
La1 N42 C43 C44 177.7(9)
N41 N42 C43 C47 179.6(11)
La1 N42 C43 C47 -1(2)
N42 C43 C44 C45 1.8(16)
C47 C43 C44 C45 -179.4(13)
C43 C44 C45 N41 -1.4(16)
C43 C44 C45 C46 177.5(15)
N42 N41 C45 C44 0.4(15)
B2 N41 C45 C44 171.7(12)
N42 N41 C45 C46 -178.5(13)
B2 N41 C45 C46 -7(2)
N51 N52 C53 C54 -0.5(15)
La1 N52 C53 C54 115.3(11)
N51 N52 C53 C57 177.9(12)
La1 N52 C53 C57 -66.3(17)
N52 C53 C54 C55 1.4(16)
C57 C53 C54 C55 -177.0(13)
N52 N51 C55 C54 1.4(15)
B2 N51 C55 C54 164.6(12)
N52 N51 C55 C56 177.8(12)
B2 N51 C55 C56 -19(2)
C53 C54 C55 N51 -1.7(16)
C53 C54 C55 C56 -177.7(14)
N61 N62 C63 C64 3.8(15)
La1 N62 C63 C64 178.4(9)
N61 N62 C63 C67 179.5(13)
La1 N62 C63 C67 -6(2)
N62 C63 C64 C65 -3.0(18)
C67 C63 C64 C65 -178.3(15)
N62 N61 C65 C64 1.5(15)
B2 N61 C65 C64 -177.5(12)
N62 N61 C65 C66 -179.4(14)
B2 N61 C65 C66 2(2)
C63 C64 C65 N61 0.9(17)
C63 C64 C65 C66 -178.2(15)
C35 N31 B1 N11 -114.1(14)
N32 N31 B1 N11 54.3(17)
C35 N31 B1 N21 123.5(13)
N32 N31 B1 N21 -68.0(16)
C35 N31 B1 La1 179.9(12)
N32 N31 B1 La1 -11.6(11)
C15 N11 B1 N31 116.4(15)
N12 N11 B1 N31 -62.4(16)
C15 N11 B1 N21 -121.3(14)
N12 N11 B1 N21 59.9(15)
C15 N11 B1 La1 -176.2(14)
N12 N11 B1 La1 4.9(10)
C25 N21 B1 N31 -143.9(12)
N22 N21 B1 N31 19.5(18)
C25 N21 B1 N11 91.7(15)
N22 N21 B1 N11 -104.9(14)
C25 N21 B1 La1 152.4(13)
N22 N21 B1 La1 -44.2(9)
N62 La1 B1 N31 -20.6(9)
N1 La1 B1 N31 -118.3(7)
N2 La1 B1 N31 -167.6(8)
N12 La1 B1 N31 116.0(9)
N52 La1 B1 N31 123.1(8)
N22 La1 B1 N31 -95.6(9)
N32 La1 B1 N31 7.0(6)
N42 La1 B1 N31 55.6(8)
B2 La1 B1 N31 35.5(12)
N62 La1 B1 N11 -139.7(7)
N1 La1 B1 N11 122.7(7)
N2 La1 B1 N11 73.3(7)
N12 La1 B1 N11 -3.1(6)
N52 La1 B1 N11 4.1(11)
N22 La1 B1 N11 145.3(10)
N32 La1 B1 N11 -112.1(9)
N42 La1 B1 N11 -63.4(8)
B2 La1 B1 N11 -83.6(10)
N62 La1 B1 N21 98.9(8)
N1 La1 B1 N21 1.3(10)
N2 La1 B1 N21 -48.0(8)
N12 La1 B1 N21 -124.4(10)
N52 La1 B1 N21 -117.3(8)
N22 La1 B1 N21 24.0(6)
N32 La1 B1 N21 126.6(10)
N42 La1 B1 N21 175.2(7)
B2 La1 B1 N21 155.1(7)
C45 N41 B2 N51 128.9(13)
N42 N41 B2 N51 -60.9(14)
C45 N41 B2 N61 -108.7(14)
N42 N41 B2 N61 61.6(14)
C45 N41 B2 La1 -176.8(12)
N42 N41 B2 La1 -6.6(9)
C55 N51 B2 N41 -146.1(12)
N52 N51 B2 N41 14.7(17)
C55 N51 B2 N61 93.1(14)
N52 N51 B2 N61 -106.0(14)
C55 N51 B2 La1 151.4(12)
N52 N51 B2 La1 -47.7(9)
C65 N61 B2 N41 108.7(14)
N62 N61 B2 N41 -70.1(14)
C65 N61 B2 N51 -129.1(13)
N62 N61 B2 N51 52.1(16)
C65 N61 B2 La1 178.8(13)
N62 N61 B2 La1 0.0(9)
N62 La1 B2 N41 113.7(8)
N1 La1 B2 N41 -169.0(7)
N2 La1 B2 N41 -118.7(6)
N12 La1 B2 N41 -23.1(8)
N52 La1 B2 N41 -95.9(8)
N22 La1 B2 N41 123.2(7)
N32 La1 B2 N41 52.3(7)
N42 La1 B2 N41 3.9(6)
B1 La1 B2 N41 32.0(11)
N62 La1 B2 N51 -124.5(9)
N1 La1 B2 N51 -47.2(7)
N2 La1 B2 N51 3.1(9)
N12 La1 B2 N51 98.7(7)
N52 La1 B2 N51 25.9(6)
N22 La1 B2 N51 -115.0(8)
N32 La1 B2 N51 174.1(7)
N42 La1 B2 N51 125.7(9)
B1 La1 B2 N51 153.8(8)
N62 La1 B2 N61 0.0(6)
N1 La1 B2 N61 77.3(7)
N2 La1 B2 N61 127.6(6)
N12 La1 B2 N61 -136.8(6)
N52 La1 B2 N61 150.4(9)
N22 La1 B2 N61 9.5(10)
N32 La1 B2 N61 -61.4(7)
N42 La1 B2 N61 -109.8(8)
B1 La1 B2 N61 -81.7(10)
C4S O1S C1S C2S -37(5)
O1S C1S C2S C3S 22(5)
C1S C2S C3S C4S -5(6)
C1S O1S C4S C3S 33(5)
C2S C3S C4S O1S -15(5)
C8S O2S C5S C6S -55(3)
O2S C5S C6S C7S 28(4)
C5S C6S C7S C8S 11(5)
C6S C7S C8S O2S -49(4)
C5S O2S C8S C7S 68(3)
